data_7715725
loop_
_publ_author_name
'Dan, Wenyan'
'Chen, Zhenxia'
'Ling, Yun'
'Jia, Yu'
'Yang, Yongtai'
'Liu, Xiaofeng'
'Deng, Mingli'

_publ_section_title
;
 Discovery of two predictable (3,18)-connected topologies based on
 Wells-Dawson type cages for the design of porous metal
 phosphonocarboxylate frameworks.
;
_journal_issue 18
_journal_name_full 'Dalton transactions (Cambridge, England : 2003)'
_journal_page_first 7734
_journal_page_last 7741
_journal_paper_doi 10.1039/d4dt00590b
_journal_volume 53
_journal_year 2024
_chemical_formula_sum 'C210 H214 Co24 N12 O107 P12'
_chemical_formula_weight 6403.88
_space_group_crystal_system trigonal
_space_group_IT_number 163
_space_group_name_Hall '-P 3 2c'
_space_group_name_H-M_alt 'P -3 1 c'
_atom_sites_solution_hydrogens mixed
_audit_creation_method SHELXL-2019/3
_audit_update_record
;
2024-04-03 deposited with the CCDC.	2024-04-11 downloaded from the CCDC.
;
_cell_angle_alpha 90
_cell_angle_beta 90
_cell_angle_gamma 120
_cell_formula_units_Z 1
_cell_length_a 17.1911(10)
_cell_length_b 17.1911(10)
_cell_length_c 27.1386(15)
_cell_measurement_reflns_used 9906
_cell_measurement_temperature 296(2)
_cell_measurement_theta_max 27.46
_cell_measurement_theta_min 2.37
_cell_volume 6945.9(7)
_computing_cell_refinement 'Bruker SAINT'
_computing_data_collection 'Bruker APEX2'
_computing_data_reduction 'Bruker SAINT'
_computing_molecular_graphics 'Bruker SHELXTL'
_computing_publication_material 'Bruker SHELXTL'
_computing_structure_refinement 'SHELXL-2019/2 (Sheldrick, 2019)'
_computing_structure_solution 'SHELXT 2018/2 (Sheldrick, 2018)'
_diffrn_ambient_temperature 296(2)
_diffrn_measured_fraction_theta_full 0.998
_diffrn_measured_fraction_theta_max 0.998
_diffrn_measurement_device_type 'Bruker APEX-II CCD'
_diffrn_measurement_method '\f and \w scans'
_diffrn_radiation_type MoK\a
_diffrn_radiation_wavelength 0.71073
_diffrn_reflns_av_R_equivalents 0.0314
_diffrn_reflns_av_unetI/netI 0.0165
_diffrn_reflns_Laue_measured_fraction_full 0.998
_diffrn_reflns_Laue_measured_fraction_max 0.998
_diffrn_reflns_limit_h_max 22
_diffrn_reflns_limit_h_min -20
_diffrn_reflns_limit_k_max 22
_diffrn_reflns_limit_k_min -21
_diffrn_reflns_limit_l_max 35
_diffrn_reflns_limit_l_min -32
_diffrn_reflns_number 49599
_diffrn_reflns_point_group_measured_fraction_full 0.998
_diffrn_reflns_point_group_measured_fraction_max 0.998
_diffrn_reflns_theta_full 25.242
_diffrn_reflns_theta_max 27.512
_diffrn_reflns_theta_min 2.031
_exptl_absorpt_coefficient_mu 1.547
_exptl_absorpt_correction_type multi-scan
_exptl_absorpt_process_details sadabs
_exptl_crystal_colour blue
_exptl_crystal_density_diffrn 1.531
_exptl_crystal_description rod
_exptl_crystal_F_000 3242
_exptl_crystal_size_max 0.150
_exptl_crystal_size_mid 0.130
_exptl_crystal_size_min 0.120
_exptl_transmission_factor_max 0.7456
_exptl_transmission_factor_min 0.7046
_refine_diff_density_max 1.458
_refine_diff_density_min -1.179
_refine_diff_density_rms 0.131
_refine_ls_extinction_method none
_refine_ls_goodness_of_fit_ref 1.024
_refine_ls_hydrogen_treatment constr
_refine_ls_matrix_type full
_refine_ls_number_parameters 376
_refine_ls_number_reflns 5336
_refine_ls_number_restraints 516
_refine_ls_restrained_S_all 1.027
_refine_ls_R_factor_all 0.0584
_refine_ls_R_factor_gt 0.0483
_refine_ls_shift/su_max 0.001
_refine_ls_shift/su_mean 0.000
_refine_ls_structure_factor_coef Fsqd
_refine_ls_weighting_details 'w=1/[\s^2^(Fo^2^)+(0.0826P)^2^+29.1292P] where P=(Fo^2^+2Fc^2^)/3'
_refine_ls_weighting_scheme calc
_refine_ls_wR_factor_gt 0.1392
_refine_ls_wR_factor_ref 0.1496
_reflns_Friedel_coverage 0.000
_reflns_number_gt 4511
_reflns_number_total 5336
_reflns_threshold_expression 'I > 2\s(I)'
_cod_data_source_file d4dt00590b2.cif
_cod_data_source_block mo_40720c_0m_a
_cod_depositor_comments 'Adding full bibliography for 7715722--7715727.cif.'
_cod_original_cell_volume 6945.8(9)
_cod_database_code 7715725
_shelx_shelxl_version_number 2019/3
_shelx_space_group_comment
; 
The symmetry employed for this shelxl refinement is uniquely defined 
by the following loop, which should always be used as a source of 
symmetry information in preference to the above space-group names. 
They are only intended as comments. 
;
_shelx_estimated_absorpt_t_min 0.801
_shelx_estimated_absorpt_t_max 0.836

loop_
_space_group_symop_operation_xyz
'x, y, z'
'-y, x-y, z'
'-x+y, -x, z'
'-y, -x, -z+1/2'
'-x+y, y, -z+1/2'
'x, x-y, -z+1/2'
'-x, -y, -z'
'y, -x+y, -z'
'x-y, x, -z'
'y, x, z-1/2'
'x-y, -y, z-1/2'
'-x, -x+y, z-1/2'

loop_
_atom_site_label
_atom_site_type_symbol
_atom_site_fract_x
_atom_site_fract_y
_atom_site_fract_z
_atom_site_U_iso_or_equiv
_atom_site_adp_type
_atom_site_occupancy
_atom_site_site_symmetry_order
_atom_site_calc_flag
_atom_site_refinement_flags_posn
_atom_site_refinement_flags_adp
_atom_site_refinement_flags_occupancy
_atom_site_disorder_assembly
_atom_site_disorder_group
Co1 Co 0.66912(3) 0.45326(3) 0.59938(2) 0.01139(13) Uani 1 1 d . . . . .
Co2 Co 0.55681(4) 0.69970(4) 0.19965(2) 0.02230(15) Uani 1 1 d . U . . .
P1 P 0.50169(5) 0.65731(6) 0.32039(3) 0.01210(18) Uani 1 1 d . U . . .
O1 O 0.50994(18) 0.66199(18) 0.26498(9) 0.0230(5) Uani 1 1 d . U . . .
O2 O 0.41095(16) 0.58064(16) 0.33684(8) 0.0153(5) Uani 1 1 d . U . . .
O3 O 0.51748(16) 0.74776(16) 0.34077(9) 0.0165(5) Uani 1 1 d . U . . .
O4 O 0.77492(17) 0.50934(17) 0.55254(9) 0.0208(5) Uani 1 1 d . U . . .
O5 O 0.82553(17) 0.41524(17) 0.53405(9) 0.0196(5) Uani 1 1 d . U . . .
O6 O 1.02708(19) 0.6390(2) 0.33585(10) 0.0325(7) Uani 1 1 d . U . . .
O7 O 1.08984(16) 0.65527(17) 0.40984(9) 0.0194(5) Uani 1 1 d . U . . .
O8 O 0.666667 0.333333 0.60605(18) 0.0199(9) Uani 1 3 d S T P . .
H8 H 0.666667 0.333333 0.642164 0.030 Uiso 1 3 calc R U P . .
O10 O 0.333333 0.666667 0.250000 0.083(4) Uani 1 6 d S T P . .
H10A H 0.283690 0.665380 0.245900 0.125 Uiso 0.0833 1 d R U P . .
O12 O 1.003(2) 1.140(2) 0.1171(11) 0.077(8) Uani 0.1667 1 d . U P A 1
H12A H 1.012166 1.163072 0.145665 0.116 Uiso 0.0833 1 d R U P A 1
H12B H 0.981056 1.083291 0.119795 0.116 Uiso 0.0833 1 d R U P A 1
C7 C 0.7857(3) 0.5812(3) 0.40659(14) 0.0267(8) Uani 1 1 d . U . . .
C8 C 0.7702(3) 0.5372(3) 0.45183(15) 0.0276(8) Uani 1 1 d . U . . .
H8A H 0.715702 0.518216 0.467749 0.033 Uiso 1 1 calc R U . . .
C9 C 0.8340(2) 0.5211(3) 0.47387(13) 0.0199(7) Uani 1 1 d . U . . .
C10 C 0.9165(2) 0.5503(2) 0.45111(12) 0.0177(7) Uani 1 1 d . U . . .
H10 H 0.959598 0.540244 0.465746 0.021 Uiso 1 1 calc R U . . .
C11 C 0.9339(2) 0.5951(3) 0.40601(13) 0.0192(7) Uani 1 1 d . U . . .
C12 C 0.8687(2) 0.6089(3) 0.38398(14) 0.0234(7) Uani 1 1 d . U . . .
H12 H 0.880560 0.637351 0.353496 0.028 Uiso 1 1 calc R U . . .
C13 C 1.0242(2) 0.6323(3) 0.38229(13) 0.0192(7) Uani 1 1 d . U . . .
C14 C 0.8100(2) 0.4770(2) 0.52402(12) 0.0164(6) Uani 1 1 d . U . . .
O9 O 0.6853(2) 0.8002(2) 0.21659(12) 0.0385(7) Uani 1 1 d D U . . .
C15 C 0.7229(5) 0.8614(3) 0.250000 0.060(2) Uani 1 2 d S TU P B 1
C16 C 0.8240(8) 0.9120(4) 0.250000 0.135(6) Uani 1 2 d S TU P B 1
H16A H 0.845521 0.955757 0.275988 0.203 Uiso 0.5 1 calc R U P B 1
H16B H 0.845521 0.870732 0.255107 0.203 Uiso 0.5 1 calc R U P B 1
H16C H 0.845521 0.941792 0.218904 0.203 Uiso 0.5 1 calc R U P B 1
O11A O 0.7813(13) 0.8328(15) 0.1374(7) 0.073(4) Uani 0.25 1 d D U P B 2
C15A C 0.7625(15) 0.816(2) 0.1888(7) 0.076(5) Uani 0.25 1 d D U P B 2
C16A C 0.834(2) 0.806(3) 0.2156(15) 0.120(12) Uani 0.25 1 d D U P B 2
H16D H 0.881919 0.818255 0.193407 0.180 Uiso 0.25 1 calc R U P B 2
H16E H 0.856163 0.847170 0.242766 0.180 Uiso 0.25 1 calc R U P B 2
H16F H 0.808045 0.745531 0.227767 0.180 Uiso 0.25 1 calc R U P B 2
C1 C 0.58703(18) 0.6354(2) 0.34526(11) 0.0225(6) Uani 1 1 d DG U . . .
C2 C 0.6630(3) 0.6547(5) 0.31789(14) 0.0285(11) Uani 0.593(14) 1 d DG U P C 1
H2 H 0.670860 0.679785 0.286640 0.034 Uiso 0.593(14) 1 calc R U P C 1
C3 C 0.7271(3) 0.6366(5) 0.33724(16) 0.0298(11) Uani 0.593(14) 1 d DG U P C 1
H3 H 0.777870 0.649476 0.318937 0.036 Uiso 0.593(14) 1 calc R U P C 1
C4 C 0.71526(18) 0.5991(2) 0.38396(11) 0.0265(7) Uani 1 1 d DG U . C .
C5 C 0.6393(3) 0.5798(5) 0.41132(13) 0.0203(10) Uani 0.593(14) 1 d DG U P C 1
H5 H 0.631435 0.554761 0.442570 0.024 Uiso 0.593(14) 1 calc R U P C 1
C6 C 0.5752(3) 0.5980(5) 0.39197(14) 0.0185(10) Uani 0.593(14) 1 d DG U P C 1
H6 H 0.524425 0.585069 0.410275 0.022 Uiso 0.593(14) 1 calc R U P C 1
C2A C 0.6764(5) 0.6823(7) 0.3290(4) 0.0286(13) Uani 0.407(14) 1 d D U P C 2
H2A H 0.692026 0.725021 0.304281 0.034 Uiso 0.407(14) 1 calc R U P C 2
C3A C 0.7424(6) 0.6674(7) 0.3485(4) 0.0277(12) Uani 0.407(14) 1 d D U P C 2
H3A H 0.801942 0.701101 0.338518 0.033 Uiso 0.407(14) 1 calc R U P C 2
C5A C 0.6304(5) 0.5570(7) 0.4030(4) 0.0223(12) Uani 0.407(14) 1 d D U P C 2
H5A H 0.615282 0.516765 0.429059 0.027 Uiso 0.407(14) 1 calc R U P C 2
C6A C 0.5673(6) 0.5752(7) 0.3831(3) 0.0223(12) Uani 0.407(14) 1 d D U P C 2
H6A H 0.509228 0.545514 0.395666 0.027 Uiso 0.407(14) 1 calc R U P C 2
N1 N 0.6986(6) 0.8404(7) 0.0479(4) 0.063(2) Uani 0.5 1 d D U P D 1
H1A H 0.701588 0.885003 0.029860 0.075 Uiso 0.5 1 calc R U P D 1
H1B H 0.640153 0.802784 0.052231 0.075 Uiso 0.5 1 calc R U P D 1
C18 C 0.7263(9) 0.8821(10) 0.0965(4) 0.072(3) Uani 0.5 1 d D U P D 1
H18A H 0.689328 0.906894 0.105974 0.108 Uiso 0.5 1 calc R U P D 1
H18B H 0.719675 0.837681 0.120195 0.108 Uiso 0.5 1 calc R U P D 1
H18C H 0.787964 0.929073 0.095329 0.108 Uiso 0.5 1 calc R U P D 1
C17 C 0.7231(9) 0.7911(10) 0.0113(5) 0.077(4) Uani 0.5 1 d D U P D 1
H17A H 0.684443 0.775833 -0.016880 0.116 Uiso 0.5 1 calc R U P D 1
H17B H 0.784360 0.828666 0.001259 0.116 Uiso 0.5 1 calc R U P D 1
H17C H 0.716071 0.737274 0.026125 0.116 Uiso 0.5 1 calc R U P D 1
N1A N 0.7734(15) 0.8107(18) 0.0357(8) 0.081(4) Uani 0.25 1 d D U P D -1
H1AA H 0.721191 0.759414 0.034703 0.097 Uiso 0.25 1 calc R U P D -1
H1AB H 0.773626 0.845317 0.011282 0.097 Uiso 0.25 1 calc R U P D -1
C17A C 0.8472(17) 0.7911(19) 0.0277(10) 0.072(7) Uani 0.25 1 d D U P D -1
H17D H 0.839113 0.761853 -0.003534 0.108 Uiso 0.25 1 calc R U P D -1
H17E H 0.903694 0.846263 0.027956 0.108 Uiso 0.25 1 calc R U P D -1
H17F H 0.846508 0.752577 0.053500 0.108 Uiso 0.25 1 calc R U P D -1
C18A C 0.7800(18) 0.8565(19) 0.0836(10) 0.076(4) Uani 0.25 1 d D U P D -1
H18D H 0.730585 0.867242 0.086599 0.114 Uiso 0.25 1 calc R U P D -1
H18E H 0.778323 0.818924 0.110265 0.114 Uiso 0.25 1 calc R U P D -1
H18F H 0.835509 0.912610 0.084722 0.114 Uiso 0.25 1 calc R U P D -1
N2 N 0.5956(13) 0.4044(13) 0.250000 0.144(10) Uani 0.234(17) 2 d DS TU P E 1
H2B H 0.642565 0.416917 0.269060 0.173 Uiso 0.117(8) 1 calc R U P E 1
H2C H 0.583080 0.357435 0.230939 0.173 Uiso 0.117(8) 1 calc R U P E 1
N2A N 0.5306(13) 0.4694(13) 0.250000 0.144(10) Uani 0.266(17) 2 d DS TU P E 2
H2AA H 0.543200 0.516336 0.269076 0.173 Uiso 0.133(8) 1 calc R U P E 2
H2AB H 0.483666 0.456799 0.230922 0.173 Uiso 0.133(8) 1 calc R U P E 2
C22 C 0.5168(18) 0.3899(19) 0.2792(9) 0.150(9) Uani 0.5 1 d D U P . .
H22A H 0.498618 0.339410 0.300709 0.225 Uiso 0.5 1 calc R U P E 1
H22B H 0.532313 0.442582 0.298474 0.225 Uiso 0.5 1 calc R U P E 1
H22C H 0.468205 0.378478 0.257390 0.225 Uiso 0.5 1 calc R U P E 1

loop_
_atom_site_aniso_label
_atom_site_aniso_U_11
_atom_site_aniso_U_22
_atom_site_aniso_U_33
_atom_site_aniso_U_23
_atom_site_aniso_U_13
_atom_site_aniso_U_12
Co1 0.0136(2) 0.0112(2) 0.0105(2) 0.00033(15) 0.00021(15) 0.00709(17)
Co2 0.0276(3) 0.0380(3) 0.0120(2) 0.00508(19) 0.00489(18) 0.0244(2)
P1 0.0140(4) 0.0159(4) 0.0096(4) 0.0021(3) 0.0015(3) 0.0099(3)
O1 0.0285(14) 0.0258(13) 0.0117(11) 0.0020(10) 0.0040(10) 0.0113(11)
O2 0.0164(11) 0.0175(11) 0.0127(11) 0.0009(9) 0.0014(9) 0.0090(9)
O3 0.0200(12) 0.0164(11) 0.0147(11) 0.0003(9) 0.0015(9) 0.0102(10)
O4 0.0226(12) 0.0229(13) 0.0175(12) 0.0049(10) 0.0072(10) 0.0117(11)
O5 0.0218(12) 0.0239(13) 0.0163(12) 0.0063(10) 0.0036(9) 0.0139(11)
O6 0.0220(13) 0.065(2) 0.0158(12) 0.0123(13) 0.0053(10) 0.0259(14)
O7 0.0144(11) 0.0272(13) 0.0181(12) 0.0008(10) 0.0025(9) 0.0115(10)
O8 0.0118(12) 0.0118(12) 0.036(3) 0.000 0.000 0.0059(6)
O10 0.040(3) 0.040(3) 0.170(14) 0.000 0.000 0.0200(17)
O12 0.084(15) 0.091(16) 0.063(13) 0.031(12) 0.004(12) 0.048(13)
C7 0.0211(17) 0.043(2) 0.0243(18) 0.0165(16) 0.0079(14) 0.0219(16)
C8 0.0198(17) 0.045(2) 0.0249(18) 0.0168(16) 0.0095(14) 0.0218(16)
C9 0.0194(16) 0.0271(17) 0.0168(16) 0.0069(13) 0.0037(13) 0.0143(14)
C10 0.0179(15) 0.0252(17) 0.0156(15) 0.0048(13) 0.0010(12) 0.0149(14)
C11 0.0148(15) 0.0303(18) 0.0163(15) 0.0059(13) 0.0051(12) 0.0141(14)
C12 0.0197(17) 0.037(2) 0.0183(16) 0.0140(15) 0.0072(13) 0.0182(15)
C13 0.0192(16) 0.0279(17) 0.0172(15) 0.0085(13) 0.0054(12) 0.0169(14)
C14 0.0130(14) 0.0210(16) 0.0143(15) 0.0038(12) 0.0017(12) 0.0079(13)
O9 0.0248(15) 0.053(2) 0.0331(16) -0.0034(14) 0.0012(12) 0.0163(14)
C15 0.035(4) 0.078(4) 0.053(4) -0.008(4) 0.000 0.0177(18)
C16 0.051(6) 0.188(12) 0.120(10) -0.060(9) 0.000 0.026(3)
O11A 0.055(8) 0.099(10) 0.061(8) -0.018(8) -0.019(7) 0.036(7)
C15A 0.054(8) 0.083(8) 0.065(8) -0.006(8) -0.006(7) 0.015(7)
C16A 0.071(16) 0.141(19) 0.095(17) -0.003(17) -0.014(15) 0.012(16)
C1 0.0189(13) 0.0324(15) 0.0231(13) 0.0102(12) 0.0044(11) 0.0180(12)
C2 0.0223(16) 0.041(2) 0.0241(18) 0.0118(17) 0.0046(15) 0.0174(16)
C3 0.0226(16) 0.042(2) 0.0267(18) 0.0113(17) 0.0052(15) 0.0178(16)
C4 0.0202(13) 0.0403(16) 0.0251(14) 0.0140(13) 0.0054(11) 0.0196(12)
C5 0.0183(16) 0.033(2) 0.0187(17) 0.0081(16) 0.0040(14) 0.0192(15)
C6 0.0169(15) 0.032(2) 0.0172(17) 0.0058(16) 0.0048(14) 0.0197(15)
C2A 0.0226(18) 0.038(2) 0.0255(19) 0.0113(18) 0.0036(17) 0.0158(17)
C3A 0.0209(18) 0.038(2) 0.0255(19) 0.0103(18) 0.0032(17) 0.0158(17)
C5A 0.0193(17) 0.034(2) 0.0205(18) 0.0098(18) 0.0035(16) 0.0187(17)
C6A 0.0184(17) 0.034(2) 0.0206(18) 0.0079(18) 0.0048(16) 0.0180(16)
N1 0.028(4) 0.079(5) 0.071(5) 0.021(4) 0.006(4) 0.019(4)
C18 0.044(5) 0.081(6) 0.077(6) 0.008(6) 0.019(5) 0.021(5)
C17 0.042(5) 0.086(7) 0.073(7) 0.012(6) 0.011(5) 0.010(5)
N1A 0.055(6) 0.082(7) 0.081(7) 0.013(6) 0.011(6) 0.016(6)
C17A 0.072(13) 0.065(13) 0.068(13) -0.015(11) 0.031(11) 0.025(11)
C18A 0.050(6) 0.082(7) 0.077(7) 0.010(6) 0.008(6) 0.019(6)
N2 0.161(16) 0.161(16) 0.100(17) 0.037(12) 0.037(12) 0.07(2)
N2A 0.161(16) 0.161(16) 0.101(17) 0.033(12) 0.033(12) 0.07(2)
C22 0.164(17) 0.169(17) 0.100(16) 0.027(12) 0.044(12) 0.070(19)

loop_
_atom_type_symbol
_atom_type_description
_atom_type_scat_dispersion_real
_atom_type_scat_dispersion_imag
_atom_type_scat_source
C C 0.0033 0.0016 'International Tables Vol C Tables 4.2.6.8 and 6.1.1.4'
H H 0.0000 0.0000 'International Tables Vol C Tables 4.2.6.8 and 6.1.1.4'
Co Co 0.3494 0.9721 'International Tables Vol C Tables 4.2.6.8 and 6.1.1.4'
N N 0.0061 0.0033 'International Tables Vol C Tables 4.2.6.8 and 6.1.1.4'
O O 0.0106 0.0060 'International Tables Vol C Tables 4.2.6.8 and 6.1.1.4'
P P 0.1023 0.0942 'International Tables Vol C Tables 4.2.6.8 and 6.1.1.4'

loop_
_geom_angle_atom_site_label_1
_geom_angle_atom_site_label_2
_geom_angle_atom_site_label_3
_geom_angle
_geom_angle_site_symmetry_1
_geom_angle_site_symmetry_3
_geom_angle_publ_flag
O4 Co1 O8 95.52(11) . . ?
O4 Co1 O7 88.56(10) . 8_566 ?
O8 Co1 O7 173.01(9) . 8_566 ?
O4 Co1 O2 162.88(10) . 7_666 ?
O8 Co1 O2 88.12(13) . 7_666 ?
O7 Co1 O2 89.62(10) 8_566 7_666 ?
O4 Co1 O5 86.42(10) . 2_655 ?
O8 Co1 O5 93.19(13) . 2_655 ?
O7 Co1 O5 81.39(10) 8_566 2_655 ?
O2 Co1 O5 110.13(10) 7_666 2_655 ?
O4 Co1 O3 86.07(10) . 9_656 ?
O8 Co1 O3 93.13(12) . 9_656 ?
O7 Co1 O3 92.80(10) 8_566 9_656 ?
O2 Co1 O3 77.01(9) 7_666 9_656 ?
O5 Co1 O3 170.62(10) 2_655 9_656 ?
O1 Co2 O6 120.18(13) . 5_655 ?
O1 Co2 O3 120.22(11) . 6_565 ?
O6 Co2 O3 116.77(11) 5_655 6_565 ?
O1 Co2 O9 99.77(12) . . ?
O6 Co2 O9 87.47(14) 5_655 . ?
O3 Co2 O9 99.33(13) 6_565 . ?
O1 Co2 O2 91.89(10) . 4_665 ?
O6 Co2 O2 85.50(11) 5_655 4_665 ?
O3 Co2 O2 75.62(9) 6_565 4_665 ?
O9 Co2 O2 168.26(11) . 4_665 ?
O1 P1 O2 111.54(14) . . ?
O1 P1 O3 109.85(14) . . ?
O2 P1 O3 110.84(14) . . ?
O1 P1 C1 108.48(15) . . ?
O2 P1 C1 107.21(14) . . ?
O3 P1 C1 108.81(15) . . ?
P1 O1 Co2 161.84(19) . . ?
P1 O2 Co1 136.62(14) . 7_666 ?
P1 O2 Co2 134.50(13) . 4_665 ?
Co1 O2 Co2 88.85(9) 7_666 4_665 ?
P1 O3 Co2 124.26(14) . 6_565 ?
P1 O3 Co1 133.21(14) . 8_566 ?
Co2 O3 Co1 96.87(10) 6_565 8_566 ?
C14 O4 Co1 133.3(2) . . ?
C14 O5 Co1 127.4(2) . 3_665 ?
C13 O6 Co2 121.2(2) . 5_655 ?
C13 O7 Co1 134.1(2) . 9_656 ?
Co1 O8 Co1 119.23(4) 3_665 2_655 ?
Co1 O8 Co1 119.23(4) 3_665 . ?
Co1 O8 Co1 119.23(4) 2_655 . ?
Co1 O8 H8 95.1 3_665 . ?
Co1 O8 H8 95.1 2_655 . ?
Co1 O8 H8 95.1 . . ?
H10A O10 H10A 118.3 . 2_665 ?
H10A O10 H10A 118.3 . 3_565 ?
H10A O10 H10A 118.3 2_665 3_565 ?
H10A O10 H10A 64.2 . 4_665 ?
H10A O10 H10A 177.4 2_665 4_665 ?
H10A O10 H10A 59.2 3_565 4_665 ?
H10A O10 H10A 177.4 . 5 ?
H10A O10 H10A 59.2 2_665 5 ?
H10A O10 H10A 64.2 3_565 5 ?
H10A O10 H10A 118.3 4_665 5 ?
H10A O10 H10A 59.2 . 6_565 ?
H10A O10 H10A 64.2 2_665 6_565 ?
H10A O10 H10A 177.4 3_565 6_565 ?
H10A O10 H10A 118.3 4_665 6_565 ?
H10A O10 H10A 118.3 5 6_565 ?
H12A O12 H12B 109.5 . . ?
C8 C7 C12 117.2(3) . . ?
C8 C7 C4 120.6(3) . . ?
C12 C7 C4 122.2(3) . . ?
C9 C8 C7 121.9(3) . . ?
C9 C8 H8A 119.0 . . ?
C7 C8 H8A 119.0 . . ?
C10 C9 C8 120.0(3) . . ?
C10 C9 C14 123.7(3) . . ?
C8 C9 C14 116.2(3) . . ?
C9 C10 C11 119.2(3) . . ?
C9 C10 H10 120.4 . . ?
C11 C10 H10 120.4 . . ?
C12 C11 C10 120.1(3) . . ?
C12 C11 C13 119.6(3) . . ?
C10 C11 C13 120.2(3) . . ?
C11 C12 C7 121.6(3) . . ?
C11 C12 H12 119.2 . . ?
C7 C12 H12 119.2 . . ?
O7 C13 O6 125.6(3) . . ?
O7 C13 C11 117.4(3) . . ?
O6 C13 C11 116.9(3) . . ?
O5 C14 O4 126.2(3) . . ?
O5 C14 C9 120.1(3) . . ?
O4 C14 C9 113.7(3) . . ?
C15 O9 Co2 136.8(4) . . ?
C15A O9 Co2 123.1(12) . . ?
O9 C15 O9 128.7(7) . 6_565 ?
O9 C15 C16 115.7(4) . . ?
O9 C15 C16 115.7(4) 6_565 . ?
C15 C16 H16A 109.5 . . ?
C15 C16 H16B 109.5 . . ?
H16A C16 H16B 109.5 . . ?
C15 C16 H16C 109.5 . . ?
H16A C16 H16C 109.5 . . ?
H16B C16 H16C 109.5 . . ?
C15 C16 H16A 109.471(3) . 6_565 ?
H16A C16 H16A 141.1 . 6_565 ?
H16B C16 H16A 56.2 . 6_565 ?
H16C C16 H16A 56.3 . 6_565 ?
C15 C16 H16B 109.469(2) . 6_565 ?
H16A C16 H16B 56.2 . 6_565 ?
H16B C16 H16B 141.1 . 6_565 ?
H16C C16 H16B 56.3 . 6_565 ?
H16A C16 H16B 109.5 6_565 6_565 ?
C15 C16 H16C 109.470(2) . 6_565 ?
H16A C16 H16C 56.2 . 6_565 ?
H16B C16 H16C 56.3 . 6_565 ?
H16C C16 H16C 141.1 . 6_565 ?
H16A C16 H16C 109.5 6_565 6_565 ?
H16B C16 H16C 109.5 6_565 6_565 ?
O9 C15A O11A 131(2) . . ?
O9 C15A C16A 117(2) . . ?
O11A C15A C16A 112(2) . . ?
C15A C16A H16D 109.5 . . ?
C15A C16A H16E 109.5 . . ?
H16D C16A H16E 109.5 . . ?
C15A C16A H16F 109.5 . . ?
H16D C16A H16F 109.5 . . ?
H16E C16A H16F 109.5 . . ?
C2 C1 C6 120.0 . . ?
C6A C1 C2A 117.0(6) . . ?
C6A C1 P1 120.8(4) . . ?
C2 C1 P1 120.75(16) . . ?
C6 C1 P1 119.25(16) . . ?
C2A C1 P1 122.0(4) . . ?
C1 C2 C3 120.0 . . ?
C1 C2 H2 120.0 . . ?
C3 C2 H2 120.0 . . ?
C4 C3 C2 120.0 . . ?
C4 C3 H3 120.0 . . ?
C2 C3 H3 120.0 . . ?
C3 C4 C5 120.0 . . ?
C5A C4 C3A 121.5(5) . . ?
C5A C4 C7 119.2(4) . . ?
C3 C4 C7 121.0(2) . . ?
C5 C4 C7 118.9(2) . . ?
C3A C4 C7 118.8(4) . . ?
C6 C5 C4 120.0 . . ?
C6 C5 H5 120.0 . . ?
C4 C5 H5 120.0 . . ?
C5 C6 C1 120.0 . . ?
C5 C6 H6 120.0 . . ?
C1 C6 H6 120.0 . . ?
C3A C2A C1 122.4(7) . . ?
C3A C2A H2A 118.8 . . ?
C1 C2A H2A 118.8 . . ?
C2A C3A C4 117.1(7) . . ?
C2A C3A H3A 121.4 . . ?
C4 C3A H3A 121.4 . . ?
C4 C5A C6A 118.9(7) . . ?
C4 C5A H5A 120.6 . . ?
C6A C5A H5A 120.6 . . ?
C1 C6A C5A 122.6(7) . . ?
C1 C6A H6A 118.7 . . ?
C5A C6A H6A 118.7 . . ?
C18 N1 C17 139.7(11) . . ?
C18 N1 C18A 48.0(9) . . ?
C17 N1 C18A 91.7(10) . . ?
C18 N1 N1A 102.8(11) . . ?
C17 N1 N1A 37.1(9) . . ?
C18A N1 N1A 54.8(9) . . ?
C18 N1 H1A 102.1 . . ?
C17 N1 H1A 102.1 . . ?
C18A N1 H1A 120.9 . . ?
N1A N1 H1A 116.2 . . ?
C18 N1 H1B 102.1 . . ?
C17 N1 H1B 102.1 . . ?
C18A N1 H1B 128.0 . . ?
N1A N1 H1B 125.3 . . ?
H1A N1 H1B 104.8 . . ?
C18A C18 N1 72.1(14) . . ?
C18A C18 H18A 175.1 . . ?
N1 C18 H18A 109.5 . . ?
C18A C18 H18B 73.9 . . ?
N1 C18 H18B 109.5 . . ?
H18A C18 H18B 109.5 . . ?
C18A C18 H18C 65.7 . . ?
N1 C18 H18C 109.5 . . ?
H18A C18 H18C 109.5 . . ?
H18B C18 H18C 109.5 . . ?
N1A C17 N1 79.1(16) . . ?
N1A C17 H17A 168.4 . . ?
N1 C17 H17A 109.5 . . ?
N1A C17 H17B 59.4 . . ?
N1 C17 H17B 109.5 . . ?
H17A C17 H17B 109.5 . . ?
N1A C17 H17C 73.7 . . ?
N1 C17 H17C 109.5 . . ?
H17A C17 H17C 109.5 . . ?
H17B C17 H17C 109.5 . . ?
C17 N1A C17A 121(2) . . ?
C17 N1A C18A 125(2) . . ?
C17A N1A C18A 113.5(15) . . ?
C17 N1A N1 63.8(13) . . ?
C17A N1A N1 174(2) . . ?
C18A N1A N1 61.6(15) . . ?
C17 N1A H1AA 51.3 . . ?
C17A N1A H1AA 108.9 . . ?
C18A N1A H1AA 108.9 . . ?
N1 N1A H1AA 75.9 . . ?
C17 N1A H1AB 56.5 . . ?
C17A N1A H1AB 108.9 . . ?
C18A N1A H1AB 108.9 . . ?
N1 N1A H1AB 71.6 . . ?
H1AA N1A H1AB 107.7 . . ?
N1A C17A H17D 109.5 . . ?
N1A C17A H17E 109.5 . . ?
H17D C17A H17E 109.5 . . ?
N1A C17A H17F 109.5 . . ?
H17D C17A H17F 109.5 . . ?
H17E C17A H17F 109.5 . . ?
C18 C18A N1A 123(2) . . ?
C18 C18A N1 59.9(13) . . ?
N1A C18A N1 63.6(14) . . ?
C18 C18A H18D 14.2 . . ?
N1A C18A H18D 109.5 . . ?
N1 C18A H18D 46.0 . . ?
C18 C18A H18E 104.1 . . ?
N1A C18A H18E 109.5 . . ?
N1 C18A H18E 127.3 . . ?
H18D C18A H18E 109.5 . . ?
C18 C18A H18F 100.0 . . ?
N1A C18A H18F 109.5 . . ?
N1 C18A H18F 122.2 . . ?
H18D C18A H18F 109.5 . . ?
H18E C18A H18F 109.5 . . ?
C22 N2 C22 99(3) 4_665 . ?
C22 N2 H2B 111.9 4_665 . ?
C22 N2 H2B 111.9 . . ?
C22 N2 H2C 111.9 4_665 . ?
C22 N2 H2C 111.9 . . ?
H2B N2 H2C 109.6 . . ?
C22 N2A C22 98(3) . 4_665 ?
C22 N2A H2AA 112.1 . . ?
C22 N2A H2AA 112.1 4_665 . ?
C22 N2A H2AB 112.1 . . ?
C22 N2A H2AB 112.1 4_665 . ?
H2AA N2A H2AB 109.8 . . ?
N2 C22 H22A 109.5 . . ?
N2 C22 H22B 109.5 . . ?
H22A C22 H22B 109.5 . . ?
N2 C22 H22C 109.5 . . ?
H22A C22 H22C 109.5 . . ?
H22B C22 H22C 109.5 . . ?

loop_
_geom_bond_atom_site_label_1
_geom_bond_atom_site_label_2
_geom_bond_distance
_geom_bond_site_symmetry_2
_geom_bond_publ_flag
Co1 O4 2.025(3) . ?
Co1 O8 2.0489(6) . ?
Co1 O7 2.073(2) 8_566 ?
Co1 O2 2.104(2) 7_666 ?
Co1 O5 2.173(2) 2_655 ?
Co1 O3 2.222(2) 9_656 ?
Co2 O1 1.921(2) . ?
Co2 O6 1.976(3) 5_655 ?
Co2 O3 1.981(2) 6_565 ?
Co2 O9 2.064(3) . ?
Co2 O2 2.385(2) 4_665 ?
P1 O1 1.509(3) . ?
P1 O2 1.521(2) . ?
P1 O3 1.541(2) . ?
P1 C1 1.817(2) . ?
O4 C14 1.267(4) . ?
O5 C14 1.248(4) . ?
O6 C13 1.264(4) . ?
O7 C13 1.242(4) . ?
O8 H8 0.9800 . ?
O10 H10A 0.8499 . ?
O10 H10A 0.8499 2_665 ?
O10 H10A 0.8499 3_565 ?
O10 H10A 0.8499 4_665 ?
O10 H10A 0.8499 5 ?
O10 H10A 0.8499 6_565 ?
O12 H12A 0.8499 . ?
O12 H12B 0.8499 . ?
C7 C8 1.395(5) . ?
C7 C12 1.400(5) . ?
C7 C4 1.521(4) . ?
C8 C9 1.394(5) . ?
C8 H8A 0.9300 . ?
C9 C10 1.390(5) . ?
C9 C14 1.511(5) . ?
C10 C11 1.396(5) . ?
C10 H10 0.9300 . ?
C11 C12 1.392(5) . ?
C11 C13 1.496(5) . ?
C12 H12 0.9300 . ?
O9 C15 1.291(5) . ?
O9 C15A 1.428(16) . ?
C15 C16 1.506(14) . ?
C16 H16A 0.9600 . ?
C16 H16B 0.9600 . ?
C16 H16C 0.9600 . ?
C16 H16A 0.9600 6_565 ?
C16 H16B 0.9600 6_565 ?
C16 H16C 0.9600 6_565 ?
O11A C15A 1.430(16) . ?
C15A C16A 1.508(10) . ?
C16A H16D 0.9600 . ?
C16A H16E 0.9600 . ?
C16A H16F 0.9600 . ?
C1 C6A 1.374(7) . ?
C1 C2 1.3900 . ?
C1 C6 1.3900 . ?
C1 C2A 1.402(7) . ?
C2 C3 1.3900 . ?
C2 H2 0.9300 . ?
C3 C4 1.3900 . ?
C3 H3 0.9300 . ?
C4 C5A 1.366(7) . ?
C4 C5 1.3900 . ?
C4 C3A 1.405(7) . ?
C5 C6 1.3900 . ?
C5 H5 0.9300 . ?
C6 H6 0.9300 . ?
C2A C3A 1.386(8) . ?
C2A H2A 0.9300 . ?
C3A H3A 0.9300 . ?
C5A C6A 1.380(8) . ?
C5A H5A 0.9300 . ?
C6A H6A 0.9300 . ?
N1 C18 1.462(9) . ?
N1 C17 1.496(9) . ?
N1 C18A 1.61(3) . ?
N1 N1A 1.64(2) . ?
N1 H1A 0.8900 . ?
N1 H1B 0.8900 . ?
C18 C18A 1.26(3) . ?
C18 H18A 0.9600 . ?
C18 H18B 0.9600 . ?
C18 H18C 0.9600 . ?
C17 N1A 1.00(2) . ?
C17 H17A 0.9600 . ?
C17 H17B 0.9600 . ?
C17 H17C 0.9600 . ?
N1A C17A 1.482(18) . ?
N1A C18A 1.493(18) . ?
N1A H1AA 0.8900 . ?
N1A H1AB 0.8900 . ?
C17A H17D 0.9600 . ?
C17A H17E 0.9600 . ?
C17A H17F 0.9600 . ?
C18A H18D 0.9600 . ?
C18A H18E 0.9600 . ?
C18A H18F 0.9600 . ?
N2 C22 1.480(10) 4_665 ?
N2 C22 1.480(10) . ?
N2 H2B 0.8900 . ?
N2 H2C 0.8900 . ?
N2A C22 1.491(10) . ?
N2A C22 1.491(10) 4_665 ?
N2A H2AA 0.8900 . ?
N2A H2AB 0.8900 . ?
C22 H22A 0.9600 . ?
C22 H22B 0.9600 . ?
C22 H22C 0.9600 . ?

loop_
_geom_torsion_atom_site_label_1
_geom_torsion_atom_site_label_2
_geom_torsion_atom_site_label_3
_geom_torsion_atom_site_label_4
_geom_torsion
_geom_torsion_site_symmetry_1
_geom_torsion_site_symmetry_2
_geom_torsion_site_symmetry_3
_geom_torsion_site_symmetry_4
_geom_torsion_publ_flag
O2 P1 O1 Co2 179.2(6) . . . . ?
O3 P1 O1 Co2 55.9(6) . . . . ?
C1 P1 O1 Co2 -63.0(6) . . . . ?
O1 P1 O2 Co1 -159.60(19) . . . 7_666 ?
O3 P1 O2 Co1 -36.9(2) . . . 7_666 ?
C1 P1 O2 Co1 81.8(2) . . . 7_666 ?
O1 P1 O2 Co2 22.9(2) . . . 4_665 ?
O3 P1 O2 Co2 145.62(17) . . . 4_665 ?
C1 P1 O2 Co2 -95.8(2) . . . 4_665 ?
O1 P1 O3 Co2 -6.6(2) . . . 6_565 ?
O2 P1 O3 Co2 -130.36(16) . . . 6_565 ?
C1 P1 O3 Co2 111.98(17) . . . 6_565 ?
O1 P1 O3 Co1 140.32(19) . . . 8_566 ?
O2 P1 O3 Co1 16.6(2) . . . 8_566 ?
C1 P1 O3 Co1 -101.1(2) . . . 8_566 ?
C12 C7 C8 C9 -0.2(7) . . . . ?
C4 C7 C8 C9 -179.0(4) . . . . ?
C7 C8 C9 C10 1.1(7) . . . . ?
C7 C8 C9 C14 177.0(4) . . . . ?
C8 C9 C10 C11 -0.6(6) . . . . ?
C14 C9 C10 C11 -176.1(3) . . . . ?
C9 C10 C11 C12 -0.9(6) . . . . ?
C9 C10 C11 C13 176.2(3) . . . . ?
C10 C11 C12 C7 1.8(6) . . . . ?
C13 C11 C12 C7 -175.3(4) . . . . ?
C8 C7 C12 C11 -1.2(7) . . . . ?
C4 C7 C12 C11 177.5(4) . . . . ?
Co1 O7 C13 O6 -25.4(6) 9_656 . . . ?
Co1 O7 C13 C11 155.8(3) 9_656 . . . ?
Co2 O6 C13 O7 -6.0(6) 5_655 . . . ?
Co2 O6 C13 C11 172.9(3) 5_655 . . . ?
C12 C11 C13 O7 148.5(4) . . . . ?
C10 C11 C13 O7 -28.5(5) . . . . ?
C12 C11 C13 O6 -30.4(6) . . . . ?
C10 C11 C13 O6 152.5(4) . . . . ?
Co1 O5 C14 O4 8.1(5) 3_665 . . . ?
Co1 O5 C14 C9 -172.3(2) 3_665 . . . ?
Co1 O4 C14 O5 -43.8(5) . . . . ?
Co1 O4 C14 C9 136.6(3) . . . . ?
C10 C9 C14 O5 -47.4(5) . . . . ?
C8 C9 C14 O5 136.9(4) . . . . ?
C10 C9 C14 O4 132.3(4) . . . . ?
C8 C9 C14 O4 -43.4(5) . . . . ?
Co2 O9 C15 O9 -8.0(3) . . . 6_565 ?
Co2 O9 C15 C16 171.9(2) . . . . ?
Co2 O9 C15A O11A 55(4) . . . . ?
Co2 O9 C15A C16A -118(3) . . . . ?
O1 P1 C1 C6A -137.8(6) . . . . ?
O2 P1 C1 C6A -17.2(6) . . . . ?
O3 P1 C1 C6A 102.8(6) . . . . ?
O1 P1 C1 C2 21.3(4) . . . . ?
O2 P1 C1 C2 141.9(4) . . . . ?
O3 P1 C1 C2 -98.2(4) . . . . ?
O1 P1 C1 C6 -157.9(4) . . . . ?
O2 P1 C1 C6 -37.3(4) . . . . ?
O3 P1 C1 C6 82.6(4) . . . . ?
O1 P1 C1 C2A 46.0(6) . . . . ?
O2 P1 C1 C2A 166.6(6) . . . . ?
O3 P1 C1 C2A -73.5(6) . . . . ?
C6 C1 C2 C3 0.0 . . . . ?
P1 C1 C2 C3 -179.2(2) . . . . ?
C1 C2 C3 C4 0.0 . . . . ?
C2 C3 C4 C5 0.0 . . . . ?
C2 C3 C4 C7 -178.2(4) . . . . ?
C8 C7 C4 C5A -12.7(8) . . . . ?
C12 C7 C4 C5A 168.5(7) . . . . ?
C8 C7 C4 C3 -175.0(5) . . . . ?
C12 C7 C4 C3 6.3(6) . . . . ?
C8 C7 C4 C5 6.8(7) . . . . ?
C12 C7 C4 C5 -171.9(5) . . . . ?
C8 C7 C4 C3A 158.8(6) . . . . ?
C12 C7 C4 C3A -19.9(8) . . . . ?
C3 C4 C5 C6 0.0 . . . . ?
C7 C4 C5 C6 178.2(3) . . . . ?
C4 C5 C6 C1 0.0 . . . . ?
C2 C1 C6 C5 0.0 . . . . ?
P1 C1 C6 C5 179.2(2) . . . . ?
C6A C1 C2A C3A 2.2(3) . . . . ?
P1 C1 C2A C3A 178.6(3) . . . . ?
C1 C2A C3A C4 3.3(3) . . . . ?
C5A C4 C3A C2A -8.1(6) . . . . ?
C7 C4 C3A C2A -179.4(4) . . . . ?
C3A C4 C5A C6A 7.2(8) . . . . ?
C7 C4 C5A C6A 178.5(5) . . . . ?
C2A C1 C6A C5A -3.3(6) . . . . ?
P1 C1 C6A C5A -179.8(5) . . . . ?
C4 C5A C6A C1 -1.3(8) . . . . ?
C17 N1 C18 C18A 5(2) . . . . ?
N1A N1 C18 C18A 0(2) . . . . ?
C18 N1 C17 N1A -8(3) . . . . ?
C18A N1 C17 N1A -4(2) . . . . ?
N1 C17 N1A C17A -177(3) . . . . ?
N1 C17 N1A C18A 6(3) . . . . ?
C18 N1 N1A C17 174.6(17) . . . . ?
C18A N1 N1A C17 174(3) . . . . ?
C18 N1 N1A C18A 0.1(18) . . . . ?
C17 N1 N1A C18A -174(3) . . . . ?
N1 C18 C18A N1A 0(3) . . . . ?
C17 N1A C18A C18 -6(5) . . . . ?
C17A N1A C18A C18 177(3) . . . . ?
N1 N1A C18A C18 0(2) . . . . ?
C17 N1A C18A N1 -6(3) . . . . ?
C17A N1A C18A N1 177(2) . . . . ?
C17 N1 C18A C18 -176.8(16) . . . . ?
N1A N1 C18A C18 180(2) . . . . ?
C18 N1 C18A N1A -180(2) . . . . ?
C17 N1 C18A N1A 3.3(16) . . . . ?
